data_4088998
loop_
_publ_author_name
'\"Ozg\"un, Thomas'
'Chen, Guo-Qiang'
'Daniliuc, Constantin G.'
'McQuilken, Alison C.'
'Warren, Timothy H.'
'Knitsch, Robert'
'Eckert, Hellmut'
'Kehr, Gerald'
'Erker, Gerhard'

_publ_section_title
;
 Unsaturated Vicinal Frustrated Lewis Pair Formation by Electrocyclic Ring
 Closure and Their Reaction with Nitric Oxide
;
_journal_issue 21
_journal_name_full Organometallics
_journal_page_first 3667
_journal_paper_doi 10.1021/acs.organomet.6b00627
_journal_volume 35
_journal_year 2016
_chemical_formula_sum 'C61 H52 B F10 P'
_chemical_formula_weight 1016.80
_space_group_crystal_system monoclinic
_space_group_IT_number 7
_space_group_name_Hall 'P -2yac'
_space_group_name_H-M_alt 'P 1 n 1'
_atom_sites_solution_hydrogens mixed
_cell_angle_alpha 90
_cell_angle_beta 105.716(2)
_cell_angle_gamma 90
_cell_formula_units_Z 2
_cell_length_a 14.2250(7)
_cell_length_b 11.9311(5)
_cell_length_c 15.3276(7)
_cell_measurement_reflns_used 9863
_cell_measurement_temperature 100.(2)
_cell_measurement_theta_max 26.3125
_cell_measurement_theta_min 2.2869
_cell_volume 2504.1(2)
_computing_cell_refinement 'SAINT V8.34A (Bruker AXS Inc., 2013)'
_computing_data_collection
;
APEX2 v.2014.1-1 (Bruker AXS Inc., 2014)

;
_computing_data_reduction 'SAINT V8.34A (Bruker AXS Inc., 2013)'
_computing_molecular_graphics 'XP (Sheldrick, 2014)'
_computing_publication_material 'SHELXL-2014 (Sheldrick, 2014)'
_computing_structure_refinement 'SHELXL-2014/7 (Sheldrick, 2014)'
_computing_structure_solution 'SHELXL-2014 (Sheldrick, 2014)'
_diffrn_ambient_temperature 100.(2)
_diffrn_detector_area_resol_mean 10.4167
_diffrn_measured_fraction_theta_full 0.999
_diffrn_measured_fraction_theta_max 0.999
_diffrn_measurement_device_type 'Bruker D8 Venture PHOTON 100 CMOS'
_diffrn_measurement_method 'omega and phi scans'
_diffrn_radiation_monochromator 'MX mirror'
_diffrn_radiation_type 'Mo K\a'
_diffrn_radiation_wavelength 0.71073
_diffrn_reflns_av_R_equivalents 0.0556
_diffrn_reflns_av_unetI/netI 0.0469
_diffrn_reflns_limit_h_max 17
_diffrn_reflns_limit_h_min -17
_diffrn_reflns_limit_k_max 14
_diffrn_reflns_limit_k_min -14
_diffrn_reflns_limit_l_max 19
_diffrn_reflns_limit_l_min -19
_diffrn_reflns_number 40631
_diffrn_reflns_theta_full 26.40
_diffrn_reflns_theta_max 26.40
_diffrn_reflns_theta_min 2.19
_diffrn_source 'Mo ImS'
_diffrn_source_type 'micro focus tube'
_exptl_absorpt_coefficient_mu 0.133
_exptl_absorpt_correction_T_max 0.98
_exptl_absorpt_correction_T_min 0.90
_exptl_absorpt_correction_type multi-scan
_exptl_absorpt_process_details
;
Bruker AXS (2014). SADABS, Version 2014/2, Bruker AXS Inc., Madison, Wisconsin,
USA.
;
_exptl_crystal_colour colourless
_exptl_crystal_density_diffrn 1.349
_exptl_crystal_density_method 'not measured'
_exptl_crystal_description prism
_exptl_crystal_F_000 1056
_exptl_crystal_size_max 0.200
_exptl_crystal_size_mid 0.180
_exptl_crystal_size_min 0.180
_refine_diff_density_max 0.194
_refine_diff_density_min -0.226
_refine_ls_abs_structure_details
;
Flack x determined using 3854 quotients [(I+)-(I-)]/[(I+)+(I-)]
(Parsons, Flack and Wagner, Acta Cryst. B69 (2013) 249-259).
;
_refine_ls_abs_structure_Flack 0.02(4)
_refine_ls_extinction_method none
_refine_ls_goodness_of_fit_ref 1.042
_refine_ls_hydrogen_treatment mixed
_refine_ls_matrix_type full
_refine_ls_number_parameters 669
_refine_ls_number_reflns 10234
_refine_ls_number_restraints 2
_refine_ls_restrained_S_all 1.042
_refine_ls_R_factor_all 0.0505
_refine_ls_R_factor_gt 0.0389
_refine_ls_shift/su_max 0.000
_refine_ls_shift/su_mean 0.000
_refine_ls_structure_factor_coef Fsqd
_refine_ls_weighting_details 'w=1/[\s^2^(Fo^2^)+(0.0375P)^2^+0.4569P] where P=(Fo^2^+2Fc^2^)/3'
_refine_ls_weighting_scheme calc
_refine_ls_wR_factor_gt 0.0796
_refine_ls_wR_factor_ref 0.0845
_reflns_number_gt 8954
_reflns_number_total 10234
_reflns_threshold_expression 'I > 2\s(I)'
_cod_data_source_file om6b00627_si_002.cif
_cod_data_source_block erk8071
_cod_database_code 4088998

loop_
_space_group_symop_operation_xyz
'x, y, z'
'x+1/2, -y, z+1/2'

loop_
_atom_site_type_symbol
_atom_site_label
_atom_site_fract_x
_atom_site_fract_y
_atom_site_fract_z
_atom_site_U_iso_or_equiv
_atom_site_adp_type
_atom_site_calc_flag
_atom_site_refinement_flags_adp
_atom_site_refinement_flags_posn
_atom_site_occupancy
P P1 0.41068(6) 0.66700(6) 0.34142(5) 0.01446(16) Uani d . . 1
H H1 0.478(2) 0.740(3) 0.382(2) 0.009(8) Uiso d . . 1
B B1 0.4478(3) 0.7500(3) 0.5572(2) 0.0140(7) Uani d . . 1
C C1 0.4063(2) 0.5729(2) 0.4324(2) 0.0135(6) Uani d . . 1
C C2 0.4007(2) 0.6254(2) 0.5209(2) 0.0137(6) Uani d . . 1
C C3 0.3647(2) 0.5601(2) 0.5749(2) 0.0141(6) Uani d . . 1
H H3 0.3603 0.5898 0.6312 0.017 Uiso calc U R 1
C C4 0.3308(2) 0.4414(2) 0.5511(2) 0.0158(6) Uani d . . 1
H H4 0.264 0.4457 0.5081 0.019 Uiso calc U R 1
C C5 0.3977(2) 0.3862(2) 0.5000(2) 0.0154(6) Uani d . . 1
H H5 0.3644 0.3159 0.4721 0.018 Uiso calc U R 1
C C6 0.5010(2) 0.3531(3) 0.5556(2) 0.0200(7) Uani d . . 1
H H6A 0.5389 0.4212 0.5796 0.024 Uiso calc U R 1
H H6B 0.497 0.3058 0.6075 0.024 Uiso calc U R 1
C C7 0.5523(3) 0.2884(3) 0.4955(2) 0.0233(7) Uani d . . 1
H H7A 0.621 0.2748 0.5297 0.028 Uiso calc U R 1
H H7B 0.5201 0.2147 0.48 0.028 Uiso calc U R 1
C C8 0.5501(3) 0.3512(3) 0.4084(2) 0.0257(8) Uani d . . 1
H H8A 0.5761 0.3021 0.3683 0.031 Uiso calc U R 1
H H8B 0.5928 0.4179 0.4231 0.031 Uiso calc U R 1
C C9 0.4458(3) 0.3887(3) 0.3577(2) 0.0209(7) Uani d . . 1
H H9A 0.4466 0.4331 0.3034 0.025 Uiso calc U R 1
H H9B 0.403 0.3228 0.3384 0.025 Uiso calc U R 1
C C10 0.4095(2) 0.4591(3) 0.4235(2) 0.0156(6) Uani d . . 1
C C51 0.3238(2) 0.3673(3) 0.6293(2) 0.0182(7) Uani d . . 1
C C52 0.3799(3) 0.3839(3) 0.7182(2) 0.0224(7) Uani d . . 1
H H52 0.4205 0.4483 0.7329 0.027 Uiso calc U R 1
C C53 0.3768(3) 0.3071(3) 0.7855(2) 0.0302(8) Uani d . . 1
H H53 0.4143 0.3199 0.8461 0.036 Uiso calc U R 1
C C54 0.3190(3) 0.2112(3) 0.7645(3) 0.0371(10) Uani d . . 1
H H54 0.3183 0.1577 0.8103 0.044 Uiso calc U R 1
C C55 0.2630(3) 0.1948(3) 0.6772(3) 0.0386(10) Uani d . . 1
H H55 0.2229 0.1301 0.6629 0.046 Uiso calc U R 1
C C56 0.2644(3) 0.2718(3) 0.6096(3) 0.0280(8) Uani d . . 1
H H56 0.2248 0.2597 0.5497 0.034 Uiso calc U R 1
C C21 0.4544(2) 0.6073(3) 0.2510(2) 0.0184(7) Uani d . . 1
C C22 0.3899(2) 0.5570(3) 0.1743(2) 0.0209(7) Uani d . . 1
C C23 0.4305(3) 0.5103(3) 0.1096(2) 0.0253(8) Uani d . . 1
H H23 0.3883 0.4765 0.0575 0.03 Uiso calc U R 1
C C24 0.5300(3) 0.5109(3) 0.1181(2) 0.0279(8) Uani d . . 1
C C25 0.5912(3) 0.5617(3) 0.1939(3) 0.0303(9) Uani d . . 1
H H25 0.6593 0.5643 0.1995 0.036 Uiso calc U R 1
C C26 0.5560(3) 0.6086(3) 0.2616(2) 0.0240(8) Uani d . . 1
C C27 0.2811(3) 0.5455(3) 0.1605(2) 0.0296(8) Uani d . . 1
H H27A 0.2497 0.6186 0.1442 0.044 Uiso calc U R 1
H H27B 0.2683 0.5187 0.2166 0.044 Uiso calc U R 1
H H27C 0.2547 0.4918 0.1116 0.044 Uiso calc U R 1
C C28 0.5701(3) 0.4564(4) 0.0467(3) 0.0404(10) Uani d . . 1
H H28A 0.5616 0.5072 -0.0051 0.061 Uiso calc U R 1
H H28B 0.535 0.3863 0.0267 0.061 Uiso calc U R 1
H H28C 0.6397 0.4404 0.0723 0.061 Uiso calc U R 1
C C29 0.6278(3) 0.6576(4) 0.3440(3) 0.0372(10) Uani d . . 1
H H29A 0.6942 0.6352 0.3445 0.056 Uiso calc U R 1
H H29B 0.6129 0.6299 0.3989 0.056 Uiso calc U R 1
H H29C 0.6228 0.7396 0.342 0.056 Uiso calc U R 1
C C11 0.3017(2) 0.7474(3) 0.2904(2) 0.0158(6) Uani d . . 1
C C12 0.3155(3) 0.8384(3) 0.2350(2) 0.0230(7) Uani d . . 1
C C13 0.2342(3) 0.9012(3) 0.1907(2) 0.0276(8) Uani d . . 1
H H13 0.2425 0.9613 0.1528 0.033 Uiso calc U R 1
C C14 0.1416(3) 0.8796(3) 0.1998(2) 0.0256(8) Uani d . . 1
C C15 0.1308(3) 0.7917(3) 0.2553(2) 0.0226(7) Uani d . . 1
H H15 0.0679 0.7772 0.263 0.027 Uiso calc U R 1
C C16 0.2081(2) 0.7239(3) 0.3001(2) 0.0176(7) Uani d . . 1
C C17 0.4132(3) 0.8700(3) 0.2203(3) 0.0307(9) Uani d . . 1
H H17A 0.4077 0.9429 0.1899 0.046 Uiso calc U R 1
H H17B 0.4328 0.8131 0.1826 0.046 Uiso calc U R 1
H H17C 0.4624 0.8746 0.279 0.046 Uiso calc U R 1
C C18 0.0560(3) 0.9496(3) 0.1514(3) 0.0428(11) Uani d . . 1
H H18A 0.0734 1.0291 0.1594 0.064 Uiso calc U R 1
H H18B 0.0008 0.9344 0.1764 0.064 Uiso calc U R 1
H H18C 0.0377 0.9311 0.0867 0.064 Uiso calc U R 1
C C19 0.1846(2) 0.6272(3) 0.3545(2) 0.0208(7) Uani d . . 1
H H19A 0.1145 0.6272 0.35 0.031 Uiso calc U R 1
H H19B 0.2217 0.6352 0.4181 0.031 Uiso calc U R 1
H H19C 0.2022 0.5564 0.3305 0.031 Uiso calc U R 1
C C41 0.4610(2) 0.7628(2) 0.6685(2) 0.0150(6) Uani d . . 1
C C42 0.5245(2) 0.6901(2) 0.7294(2) 0.0171(7) Uani d . . 1
F F42 0.56714(14) 0.60328(15) 0.69703(12) 0.0216(4) Uani d . . 1
C C43 0.5487(2) 0.7005(3) 0.8218(2) 0.0199(7) Uani d . . 1
F F43 0.61197(16) 0.62735(16) 0.87530(13) 0.0306(5) Uani d . . 1
C C44 0.5112(3) 0.7866(3) 0.8614(2) 0.0215(7) Uani d . . 1
F F44 0.53757(16) 0.79941(17) 0.95228(12) 0.0308(5) Uani d . . 1
C C45 0.4495(2) 0.8610(3) 0.8063(2) 0.0202(7) Uani d . . 1
F F45 0.41469(15) 0.94952(15) 0.84256(14) 0.0264(4) Uani d . . 1
C C46 0.4248(2) 0.8471(2) 0.7134(2) 0.0168(7) Uani d . . 1
F F46 0.36260(14) 0.92636(14) 0.66702(12) 0.0222(4) Uani d . . 1
C C31 0.3783(2) 0.8515(2) 0.5000(2) 0.0159(6) Uani d . . 1
C C32 0.2801(2) 0.8569(3) 0.4979(2) 0.0195(7) Uani d . . 1
F F32 0.24251(13) 0.78176(15) 0.54516(13) 0.0251(4) Uani d . . 1
C C33 0.2155(3) 0.9381(3) 0.4521(2) 0.0274(8) Uani d . . 1
F F33 0.12165(15) 0.93760(19) 0.45336(17) 0.0420(6) Uani d . . 1
C C34 0.2491(3) 1.0194(3) 0.4042(3) 0.0306(9) Uani d . . 1
F F34 0.18817(18) 1.09776(18) 0.35685(17) 0.0474(6) Uani d . . 1
C C35 0.3447(3) 1.0185(3) 0.4036(2) 0.0250(8) Uani d . . 1
F F35 0.37803(17) 1.09628(17) 0.35496(15) 0.0379(6) Uani d . . 1
C C36 0.4071(2) 0.9362(3) 0.4508(2) 0.0192(7) Uani d . . 1
F F36 0.49968(14) 0.94277(15) 0.44317(13) 0.0248(4) Uani d . . 1
C C61 0.5580(2) 0.7597(2) 0.5506(2) 0.0151(6) Uani d . . 1
C C62 0.6438(2) 0.7724(2) 0.5578(2) 0.0168(7) Uani d . . 1
C C71 0.7457(2) 0.7955(3) 0.5666(2) 0.0166(6) Uani d . . 1
C C72 0.8181(3) 0.7592(3) 0.6408(3) 0.0309(8) Uani d . . 1
H H72 0.8006 0.7178 0.687 0.037 Uiso calc U R 1
C C73 0.9156(3) 0.7817(3) 0.6493(3) 0.0382(10) Uani d . . 1
H H73 0.9642 0.7548 0.7005 0.046 Uiso calc U R 1
C C74 0.9422(3) 0.8429(3) 0.5841(2) 0.0283(8) Uani d . . 1
H H74 1.0091 0.8576 0.5893 0.034 Uiso calc U R 1
C C75 0.8709(3) 0.8826(4) 0.5111(3) 0.0445(12) Uani d . . 1
H H75 0.8887 0.9266 0.4665 0.053 Uiso calc U R 1
C C76 0.7737(3) 0.8591(4) 0.5021(3) 0.0409(11) Uani d . . 1
H H76 0.7253 0.8868 0.4511 0.049 Uiso calc U R 1
C C81 0.2071(3) 0.8376(3) 0.8254(3) 0.0320(9) Uani d . . 1
C C82 0.2549(3) 0.8195(3) 0.9164(3) 0.0354(9) Uani d . . 1
H H82 0.2522 0.8753 0.9599 0.042 Uiso calc U R 1
C C83 0.3064(3) 0.7215(4) 0.9446(3) 0.0427(10) Uani d . . 1
H H83 0.3381 0.7109 1.0071 0.051 Uiso calc U R 1
C C84 0.3122(3) 0.6385(4) 0.8826(3) 0.0438(11) Uani d . . 1
H H84 0.3475 0.5713 0.9019 0.053 Uiso calc U R 1
C C85 0.2654(3) 0.6565(4) 0.7923(3) 0.0433(11) Uani d . . 1
H H85 0.2688 0.6008 0.7489 0.052 Uiso calc U R 1
C C86 0.2134(3) 0.7548(3) 0.7635(3) 0.0335(9) Uani d . . 1
H H86 0.1819 0.7653 0.7009 0.04 Uiso calc U R 1
C C87 0.1498(4) 0.9439(3) 0.7943(3) 0.0459(11) Uani d . . 1
H H87A 0.1169 0.9385 0.7294 0.069 Uiso calc U R 1
H H87B 0.1943 1.0082 0.8052 0.069 Uiso calc U R 1
H H87C 0.1009 0.9538 0.8281 0.069 Uiso calc U R 1

loop_
_atom_site_aniso_label
_atom_site_aniso_U_11
_atom_site_aniso_U_22
_atom_site_aniso_U_33
_atom_site_aniso_U_12
_atom_site_aniso_U_13
_atom_site_aniso_U_23
P1 0.0164(4) 0.0129(4) 0.0151(4) 0.0002(3) 0.0060(3) 0.0017(3)
B1 0.0152(17) 0.0099(15) 0.0163(17) 0.0007(13) 0.0034(14) 0.0002(14)
C1 0.0126(15) 0.0120(14) 0.0161(15) -0.0008(12) 0.0046(12) 0.0019(12)
C2 0.0122(15) 0.0112(14) 0.0175(16) 0.0023(11) 0.0036(13) 0.0004(12)
C3 0.0141(16) 0.0132(14) 0.0151(15) 0.0032(12) 0.0040(13) -0.0008(12)
C4 0.0148(16) 0.0133(15) 0.0192(16) 0.0008(12) 0.0048(13) 0.0019(12)
C5 0.0206(17) 0.0097(14) 0.0147(15) -0.0001(12) 0.0028(13) -0.0015(12)
C6 0.0231(18) 0.0207(16) 0.0166(15) 0.0051(14) 0.0062(14) 0.0000(13)
C7 0.0278(19) 0.0201(16) 0.0225(17) 0.0102(14) 0.0079(15) 0.0018(14)
C8 0.035(2) 0.0245(17) 0.0224(18) 0.0107(15) 0.0153(16) -0.0008(15)
C9 0.0325(19) 0.0128(15) 0.0165(16) 0.0037(13) 0.0051(15) 0.0005(13)
C10 0.0135(16) 0.0164(16) 0.0144(15) 0.0017(12) -0.0007(12) 0.0014(12)
C51 0.0202(17) 0.0144(15) 0.0239(17) 0.0031(13) 0.0128(14) 0.0019(13)
C52 0.0227(18) 0.0239(17) 0.0241(18) 0.0055(14) 0.0123(15) 0.0055(14)
C53 0.031(2) 0.039(2) 0.0249(19) 0.0137(17) 0.0142(16) 0.0113(16)
C54 0.045(2) 0.030(2) 0.045(2) 0.0098(18) 0.027(2) 0.0215(18)
C55 0.051(3) 0.0211(19) 0.052(3) -0.0040(18) 0.027(2) 0.0110(18)
C56 0.033(2) 0.0183(17) 0.036(2) -0.0030(15) 0.0158(17) 0.0000(15)
C21 0.0235(18) 0.0169(15) 0.0179(16) 0.0022(13) 0.0110(14) 0.0026(13)
C22 0.0256(18) 0.0222(16) 0.0161(16) 0.0057(14) 0.0075(14) 0.0050(14)
C23 0.035(2) 0.0251(18) 0.0168(17) 0.0058(15) 0.0085(16) 0.0033(14)
C24 0.039(2) 0.0252(18) 0.0269(19) 0.0062(16) 0.0218(18) 0.0073(15)
C25 0.032(2) 0.0249(18) 0.043(2) -0.0003(16) 0.0247(19) 0.0019(16)
C26 0.0240(19) 0.0189(17) 0.034(2) -0.0028(14) 0.0160(16) 0.0017(15)
C27 0.025(2) 0.039(2) 0.0227(18) 0.0072(16) 0.0026(15) -0.0076(16)
C28 0.053(3) 0.040(2) 0.040(2) 0.006(2) 0.033(2) -0.0029(19)
C29 0.020(2) 0.041(2) 0.054(3) -0.0055(17) 0.0168(19) -0.014(2)
C11 0.0220(17) 0.0126(14) 0.0122(14) 0.0037(12) 0.0035(13) 0.0011(12)
C12 0.038(2) 0.0140(15) 0.0163(16) -0.0014(15) 0.0058(15) -0.0035(13)
C13 0.054(3) 0.0110(15) 0.0139(16) 0.0046(15) 0.0015(17) 0.0025(13)
C14 0.037(2) 0.0160(16) 0.0182(17) 0.0096(15) -0.0027(16) -0.0053(13)
C15 0.0238(18) 0.0202(16) 0.0206(17) 0.0058(14) 0.0006(14) -0.0073(14)
C16 0.0230(18) 0.0170(16) 0.0125(15) 0.0034(13) 0.0045(14) -0.0027(12)
C17 0.046(2) 0.0200(17) 0.0289(19) -0.0054(16) 0.0151(18) 0.0076(15)
C18 0.056(3) 0.029(2) 0.032(2) 0.023(2) -0.008(2) -0.0032(17)
C19 0.0153(17) 0.0264(17) 0.0204(17) 0.0011(14) 0.0041(14) 0.0024(14)
C41 0.0143(15) 0.0129(14) 0.0183(16) -0.0034(12) 0.0051(13) 0.0000(12)
C42 0.0188(17) 0.0104(14) 0.0231(17) -0.0007(12) 0.0075(14) -0.0019(13)
F42 0.0279(11) 0.0162(9) 0.0184(9) 0.0069(8) 0.0024(8) -0.0016(8)
C43 0.0213(17) 0.0174(16) 0.0193(16) -0.0007(13) 0.0024(14) 0.0028(13)
F43 0.0419(13) 0.0256(10) 0.0198(10) 0.0087(9) 0.0009(10) 0.0034(8)
C44 0.0254(18) 0.0237(17) 0.0158(16) -0.0079(14) 0.0065(14) -0.0027(13)
F44 0.0417(13) 0.0339(11) 0.0168(10) -0.0009(10) 0.0081(9) -0.0060(9)
C45 0.0209(17) 0.0174(16) 0.0243(17) -0.0009(13) 0.0095(14) -0.0072(13)
F45 0.0306(11) 0.0219(9) 0.0285(10) 0.0002(9) 0.0112(9) -0.0112(9)
C46 0.0157(16) 0.0109(14) 0.0222(16) -0.0014(12) 0.0026(13) 0.0005(13)
F46 0.0244(10) 0.0157(9) 0.0248(10) 0.0059(8) 0.0039(8) -0.0030(8)
C31 0.0173(16) 0.0122(14) 0.0143(15) -0.0006(12) -0.0024(13) -0.0054(12)
C32 0.0189(17) 0.0167(16) 0.0212(17) 0.0010(13) 0.0027(14) -0.0045(13)
F32 0.0184(10) 0.0204(10) 0.0372(12) -0.0005(8) 0.0086(9) -0.0024(9)
C33 0.0198(18) 0.0259(18) 0.0312(19) 0.0074(14) -0.0020(15) -0.0084(15)
F33 0.0200(11) 0.0416(13) 0.0595(15) 0.0147(10) 0.0024(11) -0.0022(12)
C34 0.036(2) 0.0179(17) 0.0288(19) 0.0146(16) -0.0061(17) 0.0008(15)
F34 0.0481(15) 0.0302(12) 0.0529(15) 0.0245(11) -0.0051(12) 0.0084(11)
C35 0.037(2) 0.0129(15) 0.0211(18) 0.0014(15) 0.0004(16) 0.0021(14)
F35 0.0546(15) 0.0181(10) 0.0358(12) 0.0023(10) 0.0030(11) 0.0111(9)
C36 0.0212(18) 0.0145(16) 0.0187(17) 0.0008(13) 0.0000(14) -0.0029(13)
F36 0.0242(11) 0.0202(9) 0.0295(11) -0.0019(8) 0.0061(9) 0.0068(8)
C61 0.0183(17) 0.0094(14) 0.0162(15) -0.0008(12) 0.0024(13) 0.0012(12)
C62 0.0199(17) 0.0128(15) 0.0166(16) 0.0022(12) 0.0029(13) 0.0022(12)
C71 0.0171(16) 0.0159(14) 0.0171(15) -0.0032(13) 0.0048(13) -0.0018(13)
C72 0.0258(19) 0.035(2) 0.030(2) -0.0083(16) 0.0032(16) 0.0143(17)
C73 0.0197(19) 0.039(2) 0.048(2) -0.0019(17) -0.0043(18) 0.019(2)
C74 0.0169(17) 0.035(2) 0.035(2) -0.0074(15) 0.0089(16) -0.0082(17)
C75 0.034(2) 0.078(3) 0.0206(19) -0.032(2) 0.0062(17) 0.009(2)
C76 0.030(2) 0.062(3) 0.0234(19) -0.019(2) -0.0050(17) 0.0175(19)
C81 0.029(2) 0.031(2) 0.035(2) -0.0169(17) 0.0085(17) 0.0033(17)
C82 0.038(2) 0.038(2) 0.031(2) -0.0175(18) 0.0114(18) -0.0004(17)
C83 0.037(2) 0.055(3) 0.034(2) -0.013(2) 0.0075(19) 0.015(2)
C84 0.035(2) 0.046(3) 0.057(3) -0.0029(19) 0.022(2) 0.010(2)
C85 0.040(3) 0.042(2) 0.058(3) -0.007(2) 0.031(2) -0.005(2)
C86 0.028(2) 0.045(2) 0.030(2) -0.0124(18) 0.0128(17) 0.0023(18)
C87 0.056(3) 0.032(2) 0.045(3) -0.011(2) 0.006(2) 0.0016(19)

loop_
_atom_type_symbol
_atom_type_description
_atom_type_scat_dispersion_real
_atom_type_scat_dispersion_imag
_atom_type_scat_source
C C 0.0033 0.0016 'International Tables Vol C Tables 4.2.6.8 and 6.1.1.4'
H H 0.0000 0.0000 'International Tables Vol C Tables 4.2.6.8 and 6.1.1.4'
B B 0.0013 0.0007 'International Tables Vol C Tables 4.2.6.8 and 6.1.1.4'
F F 0.0171 0.0103 'International Tables Vol C Tables 4.2.6.8 and 6.1.1.4'
P P 0.1023 0.0942 'International Tables Vol C Tables 4.2.6.8 and 6.1.1.4'

loop_
_geom_angle_atom_site_label_1
_geom_angle_atom_site_label_2
_geom_angle_atom_site_label_3
_geom_angle
C1 P1 C11 117.35(14)
C1 P1 C21 115.91(14)
C11 P1 C21 108.00(14)
C1 P1 H1 102.8(13)
C11 P1 H1 106.3(13)
C21 P1 H1 105.3(13)
C61 B1 C31 111.6(2)
C61 B1 C2 110.8(2)
C31 B1 C2 110.4(2)
C61 B1 C41 102.5(2)
C31 B1 C41 111.0(2)
C2 B1 C41 110.3(2)
C10 C1 C2 120.7(3)
C10 C1 P1 122.2(2)
C2 C1 P1 117.1(2)
C3 C2 C1 115.8(3)
C3 C2 B1 120.1(3)
C1 C2 B1 123.7(2)
C2 C3 C4 123.2(3)
C2 C3 H3 118.4
C4 C3 H3 118.4
C3 C4 C51 116.2(3)
C3 C4 C5 108.9(2)
C51 C4 C5 109.6(2)
C3 C4 H4 107.2
C51 C4 H4 107.2
C5 C4 H4 107.2
C10 C5 C4 111.4(2)
C10 C5 C6 106.8(3)
C4 C5 C6 117.3(3)
C10 C5 H5 106.9
C4 C5 H5 106.9
C6 C5 H5 106.9
C7 C6 C5 109.6(3)
C7 C6 H6A 109.7
C5 C6 H6A 109.7
C7 C6 H6B 109.7
C5 C6 H6B 109.7
H6A C6 H6B 108.2
C8 C7 C6 112.3(3)
C8 C7 H7A 109.1
C6 C7 H7A 109.1
C8 C7 H7B 109.1
C6 C7 H7B 109.1
H7A C7 H7B 107.9
C7 C8 C9 111.9(3)
C7 C8 H8A 109.2
C9 C8 H8A 109.2
C7 C8 H8B 109.2
C9 C8 H8B 109.2
H8A C8 H8B 107.9
C10 C9 C8 106.4(3)
C10 C9 H9A 110.5
C8 C9 H9A 110.5
C10 C9 H9B 110.5
C8 C9 H9B 110.5
H9A C9 H9B 108.6
C1 C10 C5 118.9(3)
C1 C10 C9 130.3(3)
C5 C10 C9 109.2(2)
C52 C51 C56 118.5(3)
C52 C51 C4 123.2(3)
C56 C51 C4 118.0(3)
C53 C52 C51 120.4(3)
C53 C52 H52 119.8
C51 C52 H52 119.8
C52 C53 C54 120.4(4)
C52 C53 H53 119.8
C54 C53 H53 119.8
C55 C54 C53 119.4(3)
C55 C54 H54 120.3
C53 C54 H54 120.3
C54 C55 C56 120.7(4)
C54 C55 H55 119.6
C56 C55 H55 119.6
C55 C56 C51 120.5(4)
C55 C56 H56 119.8
C51 C56 H56 119.8
C26 C21 C22 121.0(3)
C26 C21 P1 117.4(2)
C22 C21 P1 121.5(2)
C23 C22 C21 117.4(3)
C23 C22 C27 118.1(3)
C21 C22 C27 124.4(3)
C24 C23 C22 122.8(3)
C24 C23 H23 118.6
C22 C23 H23 118.6
C23 C24 C25 118.2(3)
C23 C24 C28 120.4(4)
C25 C24 C28 121.3(4)
C26 C25 C24 122.1(3)
C26 C25 H25 118.9
C24 C25 H25 118.9
C25 C26 C21 118.4(3)
C25 C26 C29 118.9(3)
C21 C26 C29 122.7(3)
C22 C27 H27A 109.5
C22 C27 H27B 109.5
H27A C27 H27B 109.5
C22 C27 H27C 109.5
H27A C27 H27C 109.5
H27B C27 H27C 109.5
C24 C28 H28A 109.5
C24 C28 H28B 109.5
H28A C28 H28B 109.5
C24 C28 H28C 109.5
H28A C28 H28C 109.5
H28B C28 H28C 109.5
C26 C29 H29A 109.5
C26 C29 H29B 109.5
H29A C29 H29B 109.5
C26 C29 H29C 109.5
H29A C29 H29C 109.5
H29B C29 H29C 109.5
C16 C11 C12 120.1(3)
C16 C11 P1 124.9(2)
C12 C11 P1 114.9(2)
C13 C12 C11 118.1(3)
C13 C12 C17 117.9(3)
C11 C12 C17 124.0(3)
C14 C13 C12 122.6(3)
C14 C13 H13 118.7
C12 C13 H13 118.7
C15 C14 C13 118.0(3)
C15 C14 C18 121.1(4)
C13 C14 C18 121.0(3)
C14 C15 C16 122.7(3)
C14 C15 H15 118.7
C16 C15 H15 118.7
C15 C16 C11 118.5(3)
C15 C16 C19 116.9(3)
C11 C16 C19 124.6(3)
C12 C17 H17A 109.5
C12 C17 H17B 109.5
H17A C17 H17B 109.5
C12 C17 H17C 109.5
H17A C17 H17C 109.5
H17B C17 H17C 109.5
C14 C18 H18A 109.5
C14 C18 H18B 109.5
H18A C18 H18B 109.5
C14 C18 H18C 109.5
H18A C18 H18C 109.5
H18B C18 H18C 109.5
C16 C19 H19A 109.5
C16 C19 H19B 109.5
H19A C19 H19B 109.5
C16 C19 H19C 109.5
H19A C19 H19C 109.5
H19B C19 H19C 109.5
C46 C41 C42 111.9(3)
C46 C41 B1 128.0(3)
C42 C41 B1 119.6(3)
F42 C42 C43 115.8(3)
F42 C42 C41 119.8(3)
C43 C42 C41 124.4(3)
F43 C43 C42 120.4(3)
F43 C43 C44 119.2(3)
C42 C43 C44 120.4(3)
F44 C44 C45 121.1(3)
F44 C44 C43 120.6(3)
C45 C44 C43 118.3(3)
F45 C45 C44 120.0(3)
F45 C45 C46 120.0(3)
C44 C45 C46 120.0(3)
F46 C46 C45 113.8(3)
F46 C46 C41 121.3(3)
C45 C46 C41 124.9(3)
C36 C31 C32 113.4(3)
C36 C31 B1 126.7(3)
C32 C31 B1 119.9(3)
F32 C32 C33 115.5(3)
F32 C32 C31 119.9(3)
C33 C32 C31 124.5(3)
F33 C33 C34 120.1(3)
F33 C33 C32 121.0(3)
C34 C33 C32 118.9(3)
F34 C34 C35 120.0(3)
F34 C34 C33 120.7(3)
C35 C34 C33 119.3(3)
F35 C35 C34 119.8(3)
F35 C35 C36 120.1(3)
C34 C35 C36 120.0(3)
F36 C36 C31 121.7(3)
F36 C36 C35 114.4(3)
C31 C36 C35 123.8(3)
C62 C61 B1 170.9(3)
C61 C62 C71 176.3(3)
C72 C71 C76 117.7(3)
C72 C71 C62 121.5(3)
C76 C71 C62 120.8(3)
C71 C72 C73 121.4(3)
C71 C72 H72 119.3
C73 C72 H72 119.3
C74 C73 C72 120.2(4)
C74 C73 H73 119.9
C72 C73 H73 119.9
C73 C74 C75 119.2(3)
C73 C74 H74 120.4
C75 C74 H74 120.4
C74 C75 C76 120.6(3)
C74 C75 H75 119.7
C76 C75 H75 119.7
C75 C76 C71 120.8(4)
C75 C76 H76 119.6
C71 C76 H76 119.6
C86 C81 C82 118.0(4)
C86 C81 C87 120.6(4)
C82 C81 C87 121.4(4)
C83 C82 C81 121.1(4)
C83 C82 H82 119.4
C81 C82 H82 119.4
C82 C83 C84 120.8(4)
C82 C83 H83 119.6
C84 C83 H83 119.6
C85 C84 C83 118.2(4)
C85 C84 H84 120.9
C83 C84 H84 120.9
C84 C85 C86 121.3(4)
C84 C85 H85 119.4
C86 C85 H85 119.4
C81 C86 C85 120.6(4)
C81 C86 H86 119.7
C85 C86 H86 119.7
C81 C87 H87A 109.5
C81 C87 H87B 109.5
H87A C87 H87B 109.5
C81 C87 H87C 109.5
H87A C87 H87C 109.5
H87B C87 H87C 109.5

loop_
_geom_bond_atom_site_label_1
_geom_bond_atom_site_label_2
_geom_bond_distance
P1 C1 1.804(3)
P1 C11 1.811(3)
P1 C21 1.812(3)
P1 H1 1.32(3)
B1 C61 1.603(4)
B1 C31 1.656(5)
B1 C2 1.664(4)
B1 C41 1.673(5)
C1 C10 1.366(4)
C1 C2 1.516(4)
C2 C3 1.336(4)
C3 C4 1.508(4)
C3 H3 0.95
C4 C51 1.514(4)
C4 C5 1.535(4)
C4 H4 1.0
C5 C10 1.505(4)
C5 C6 1.538(5)
C5 H5 1.0
C6 C7 1.529(4)
C6 H6A 0.99
C6 H6B 0.99
C7 C8 1.524(5)
C7 H7A 0.99
C7 H7B 0.99
C8 C9 1.543(5)
C8 H8A 0.99
C8 H8B 0.99
C9 C10 1.507(4)
C9 H9A 0.99
C9 H9B 0.99
C51 C52 1.395(5)
C51 C56 1.401(5)
C52 C53 1.390(5)
C52 H52 0.95
C53 C54 1.395(6)
C53 H53 0.95
C54 C55 1.374(6)
C54 H54 0.95
C55 C56 1.388(5)
C55 H55 0.95
C56 H56 0.95
C21 C26 1.410(5)
C21 C22 1.414(5)
C22 C23 1.392(4)
C22 C27 1.511(5)
C23 C24 1.386(5)
C23 H23 0.95
C24 C25 1.388(6)
C24 C28 1.510(5)
C25 C26 1.387(5)
C25 H25 0.95
C26 C29 1.510(5)
C27 H27A 0.98
C27 H27B 0.98
C27 H27C 0.98
C28 H28A 0.98
C28 H28B 0.98
C28 H28C 0.98
C29 H29A 0.98
C29 H29B 0.98
C29 H29C 0.98
C11 C16 1.408(4)
C11 C12 1.424(4)
C12 C13 1.391(5)
C12 C17 1.514(5)
C13 C14 1.386(5)
C13 H13 0.95
C14 C15 1.385(5)
C14 C18 1.497(5)
C15 C16 1.388(5)
C15 H15 0.95
C16 C19 1.514(4)
C17 H17A 0.98
C17 H17B 0.98
C17 H17C 0.98
C18 H18A 0.98
C18 H18B 0.98
C18 H18C 0.98
C19 H19A 0.98
C19 H19B 0.98
C19 H19C 0.98
C41 C46 1.393(4)
C41 C42 1.409(4)
C42 F42 1.360(3)
C42 C43 1.369(4)
C43 F43 1.358(4)
C43 C44 1.373(5)
C44 F44 1.349(4)
C44 C45 1.367(5)
C45 F45 1.348(4)
C45 C46 1.381(5)
C46 F46 1.358(3)
C31 C36 1.388(5)
C31 C32 1.390(4)
C32 F32 1.350(4)
C32 C33 1.388(5)
C33 F33 1.340(4)
C33 C34 1.378(5)
C34 F34 1.346(4)
C34 C35 1.363(5)
C35 F35 1.354(4)
C35 C36 1.388(5)
C36 F36 1.355(4)
C61 C62 1.205(4)
C62 C71 1.445(4)
C71 C72 1.381(5)
C71 C76 1.387(5)
C72 C73 1.384(5)
C72 H72 0.95
C73 C74 1.371(5)
C73 H73 0.95
C74 C75 1.374(6)
C74 H74 0.95
C75 C76 1.382(6)
C75 H75 0.95
C76 H76 0.95
C81 C86 1.390(5)
C81 C82 1.393(6)
C81 C87 1.513(6)
C82 C83 1.384(6)
C82 H82 0.95
C83 C84 1.391(6)
C83 H83 0.95
C84 C85 1.381(6)
C84 H84 0.95
C85 C86 1.394(6)
C85 H85 0.95
C86 H86 0.95
C87 H87A 0.98
C87 H87B 0.98
C87 H87C 0.98

loop_
_geom_torsion_atom_site_label_1
_geom_torsion_atom_site_label_2
_geom_torsion_atom_site_label_3
_geom_torsion_atom_site_label_4
_geom_torsion
C11 P1 C1 C10 112.4(3)
C21 P1 C1 C10 -17.3(3)
C11 P1 C1 C2 -68.6(3)
C21 P1 C1 C2 161.7(2)
C10 C1 C2 C3 -23.0(4)
P1 C1 C2 C3 158.0(2)
C10 C1 C2 B1 149.6(3)
P1 C1 C2 B1 -29.4(4)
C61 B1 C2 C3 123.7(3)
C31 B1 C2 C3 -112.2(3)
C41 B1 C2 C3 10.9(4)
C61 B1 C2 C1 -48.7(4)
C31 B1 C2 C1 75.5(3)
C41 B1 C2 C1 -161.5(3)
C1 C2 C3 C4 -0.3(4)
B1 C2 C3 C4 -173.2(3)
C2 C3 C4 C51 160.6(3)
C2 C3 C4 C5 36.2(4)
C3 C4 C5 C10 -49.9(3)
C51 C4 C5 C10 -178.0(3)
C3 C4 C5 C6 73.6(3)
C51 C4 C5 C6 -54.6(4)
C10 C5 C6 C7 -60.3(3)
C4 C5 C6 C7 173.9(3)
C5 C6 C7 C8 52.6(4)
C6 C7 C8 C9 -51.4(4)
C7 C8 C9 C10 56.8(3)
C2 C1 C10 C5 5.7(4)
P1 C1 C10 C5 -175.3(2)
C2 C1 C10 C9 -158.4(3)
P1 C1 C10 C9 20.6(5)
C4 C5 C10 C1 31.5(4)
C6 C5 C10 C1 -97.7(3)
C4 C5 C10 C9 -161.3(3)
C6 C5 C10 C9 69.5(3)
C8 C9 C10 C1 98.5(4)
C8 C9 C10 C5 -66.7(3)
C3 C4 C51 C52 -26.3(4)
C5 C4 C51 C52 97.7(3)
C3 C4 C51 C56 159.5(3)
C5 C4 C51 C56 -76.4(4)
C56 C51 C52 C53 0.2(5)
C4 C51 C52 C53 -174.0(3)
C51 C52 C53 C54 1.2(5)
C52 C53 C54 C55 -1.7(5)
C53 C54 C55 C56 0.8(6)
C54 C55 C56 C51 0.6(6)
C52 C51 C56 C55 -1.1(5)
C4 C51 C56 C55 173.4(3)
C1 P1 C21 C26 -87.5(3)
C11 P1 C21 C26 138.5(3)
C1 P1 C21 C22 90.0(3)
C11 P1 C21 C22 -44.1(3)
C26 C21 C22 C23 -0.7(5)
P1 C21 C22 C23 -178.0(2)
C26 C21 C22 C27 176.0(3)
P1 C21 C22 C27 -1.4(5)
C21 C22 C23 C24 0.3(5)
C27 C22 C23 C24 -176.5(3)
C22 C23 C24 C25 -0.8(5)
C22 C23 C24 C28 178.5(3)
C23 C24 C25 C26 1.7(5)
C28 C24 C25 C26 -177.7(3)
C24 C25 C26 C21 -2.0(5)
C24 C25 C26 C29 177.2(3)
C22 C21 C26 C25 1.5(5)
P1 C21 C26 C25 178.9(3)
C22 C21 C26 C29 -177.7(3)
P1 C21 C26 C29 -0.3(4)
C1 P1 C11 C16 -16.1(3)
C21 P1 C11 C16 117.2(3)
C1 P1 C11 C12 165.7(2)
C21 P1 C11 C12 -61.0(3)
C16 C11 C12 C13 -0.7(4)
P1 C11 C12 C13 177.5(2)
C16 C11 C12 C17 -179.9(3)
P1 C11 C12 C17 -1.7(4)
C11 C12 C13 C14 1.0(5)
C17 C12 C13 C14 -179.7(3)
C12 C13 C14 C15 0.0(5)
C12 C13 C14 C18 179.7(3)
C13 C14 C15 C16 -1.3(5)
C18 C14 C15 C16 179.0(3)
C14 C15 C16 C11 1.6(5)
C14 C15 C16 C19 -176.8(3)
C12 C11 C16 C15 -0.5(4)
P1 C11 C16 C15 -178.6(2)
C12 C11 C16 C19 177.8(3)
P1 C11 C16 C19 -0.3(4)
C61 B1 C41 C46 116.6(3)
C31 B1 C41 C46 -2.7(4)
C2 B1 C41 C46 -125.4(3)
C61 B1 C41 C42 -55.2(3)
C31 B1 C41 C42 -174.5(3)
C2 B1 C41 C42 62.8(4)
C46 C41 C42 F42 -179.5(3)
B1 C41 C42 F42 -6.5(4)
C46 C41 C42 C43 -0.3(4)
B1 C41 C42 C43 172.7(3)
F42 C42 C43 F43 0.3(4)
C41 C42 C43 F43 -178.9(3)
F42 C42 C43 C44 178.7(3)
C41 C42 C43 C44 -0.5(5)
F43 C43 C44 F44 0.8(5)
C42 C43 C44 F44 -177.7(3)
F43 C43 C44 C45 178.4(3)
C42 C43 C44 C45 0.0(5)
F44 C44 C45 F45 0.7(5)
C43 C44 C45 F45 -177.0(3)
F44 C44 C45 C46 178.9(3)
C43 C44 C45 C46 1.3(5)
F45 C45 C46 F46 -2.1(4)
C44 C45 C46 F46 179.6(3)
F45 C45 C46 C41 176.0(3)
C44 C45 C46 C41 -2.3(5)
C42 C41 C46 F46 179.7(3)
B1 C41 C46 F46 7.4(5)
C42 C41 C46 C45 1.7(4)
B1 C41 C46 C45 -170.6(3)
C61 B1 C31 C36 0.4(4)
C2 B1 C31 C36 -123.3(3)
C41 B1 C31 C36 114.1(3)
C61 B1 C31 C32 180.0(3)
C2 B1 C31 C32 56.3(4)
C41 B1 C31 C32 -66.3(4)
C36 C31 C32 F32 -178.0(3)
B1 C31 C32 F32 2.4(4)
C36 C31 C32 C33 -0.3(5)
B1 C31 C32 C33 -179.9(3)
F32 C32 C33 F33 -2.2(5)
C31 C32 C33 F33 -180.0(3)
F32 C32 C33 C34 178.4(3)
C31 C32 C33 C34 0.7(5)
F33 C33 C34 F34 -1.2(5)
C32 C33 C34 F34 178.1(3)
F33 C33 C34 C35 -179.9(3)
C32 C33 C34 C35 -0.6(5)
F34 C34 C35 F35 -0.3(5)
C33 C34 C35 F35 178.4(3)
F34 C34 C35 C36 -178.6(3)
C33 C34 C35 C36 0.2(5)
C32 C31 C36 F36 -178.3(3)
B1 C31 C36 F36 1.3(5)
C32 C31 C36 C35 -0.1(4)
B1 C31 C36 C35 179.5(3)
F35 C35 C36 F36 0.3(4)
C34 C35 C36 F36 178.5(3)
F35 C35 C36 C31 -178.0(3)
C34 C35 C36 C31 0.2(5)
C76 C71 C72 C73 -2.3(6)
C62 C71 C72 C73 -179.7(4)
C71 C72 C73 C74 1.1(6)
C72 C73 C74 C75 0.9(6)
C73 C74 C75 C76 -1.6(7)
C74 C75 C76 C71 0.3(7)
C72 C71 C76 C75 1.6(6)
C62 C71 C76 C75 179.1(4)
C86 C81 C82 C83 -0.6(5)
C87 C81 C82 C83 179.3(4)
C81 C82 C83 C84 0.4(6)
C82 C83 C84 C85 0.0(6)
C83 C84 C85 C86 -0.1(6)
C82 C81 C86 C85 0.5(5)
C87 C81 C86 C85 -179.4(4)
C84 C85 C86 C81 -0.1(6)
